data_8105740
loop_
_publ_author_name
'Tan, Xiaoke'
'Zhu, Xin'

_publ_section_title
;
 Crystal structure of the dihydrate of tetraethylammonium
 1,3,5-thiadiazole-5-amido-2-carbamate, C11H27N5O4S
;
_journal_issue 4
_journal_name_full 'Zeitschrift f\"ur Kristallographie - New Crystal Structures'
_journal_page_first 525
_journal_page_last 526
_journal_paper_doi 10.1515/ncrs-2022-0128
_journal_volume 237
_journal_year 2022
_chemical_formula_moiety 'C8 H20 N, C3 H3 N4 O2 S, 2(H2 O)'
_chemical_formula_sum 'C11 H27 N5 O4 S'
_chemical_formula_weight 325.43
_space_group_crystal_system triclinic
_space_group_IT_number 2
_space_group_name_Hall '-P 1'
_space_group_name_H-M_alt 'P -1'
_atom_sites_solution_hydrogens mixed
_cell_angle_alpha 92.047(2)
_cell_angle_beta 92.041(2)
_cell_angle_gamma 96.087(2)
_cell_formula_units_Z 2
_cell_length_a 7.8359(2)
_cell_length_b 8.6966(3)
_cell_length_c 12.9907(4)
_cell_measurement_reflns_used 4245
_cell_measurement_temperature 296(2)
_cell_measurement_theta_max 27.7
_cell_measurement_theta_min 2.78
_cell_volume 879.02(5)
_computing_cell_refinement 'Bruker SMART'
_computing_data_collection 'Bruker SMART'
_computing_data_reduction 'Bruker SAINT'
_computing_molecular_graphics 'SHELXL-2014/7 (Sheldrick, 2014)'
_computing_publication_material 'SHELXL-2014/7 (Sheldrick, 2014)'
_computing_structure_refinement 'SHELXL-2014/7 (Sheldrick, 2014)'
_computing_structure_solution 'SHELXL-2014/7 (Sheldrick, 2014)'
_diffrn_ambient_temperature 296(2)
_diffrn_measured_fraction_theta_full 0.994
_diffrn_measured_fraction_theta_max 0.976
_diffrn_measurement_device_type 'CCD area detector'
_diffrn_measurement_method 'phi and omega scans'
_diffrn_radiation_monochromator graphite
_diffrn_radiation_source 'sealed tube'
_diffrn_radiation_type MoK\a
_diffrn_radiation_wavelength 0.71073
_diffrn_reflns_av_R_equivalents 0.0134
_diffrn_reflns_av_unetI/netI 0.0176
_diffrn_reflns_Laue_measured_fraction_full 0.994
_diffrn_reflns_Laue_measured_fraction_max 0.976
_diffrn_reflns_limit_h_max 10
_diffrn_reflns_limit_h_min -10
_diffrn_reflns_limit_k_max 11
_diffrn_reflns_limit_k_min -10
_diffrn_reflns_limit_l_max 14
_diffrn_reflns_limit_l_min -16
_diffrn_reflns_number 8700
_diffrn_reflns_point_group_measured_fraction_full 0.994
_diffrn_reflns_point_group_measured_fraction_max 0.976
_diffrn_reflns_theta_full 25.242
_diffrn_reflns_theta_max 27.736
_diffrn_reflns_theta_min 2.357
_exptl_absorpt_coefficient_mu 0.206
_exptl_absorpt_correction_T_max 0.974
_exptl_absorpt_correction_T_min 0.926
_exptl_absorpt_correction_type multi-scan
_exptl_absorpt_process_details SADABS
_exptl_crystal_colour colorless
_exptl_crystal_density_diffrn 1.230
_exptl_crystal_description block
_exptl_crystal_F_000 352
_exptl_crystal_size_max 0.400
_exptl_crystal_size_mid 0.310
_exptl_crystal_size_min 0.130
_refine_diff_density_max 0.218
_refine_diff_density_min -0.208
_refine_diff_density_rms 0.044
_refine_ls_extinction_coef .
_refine_ls_extinction_method none
_refine_ls_goodness_of_fit_ref 1.026
_refine_ls_hydrogen_treatment mixed
_refine_ls_matrix_type full
_refine_ls_number_parameters 211
_refine_ls_number_reflns 4050
_refine_ls_number_restraints 9
_refine_ls_restrained_S_all 1.025
_refine_ls_R_factor_all 0.0484
_refine_ls_R_factor_gt 0.0412
_refine_ls_shift/su_max 0.000
_refine_ls_shift/su_mean 0.000
_refine_ls_structure_factor_coef Fsqd
_refine_ls_weighting_details 'w=1/[\s^2^(Fo^2^)+(0.0736P)^2^+0.1503P] where P=(Fo^2^+2Fc^2^)/3'
_refine_ls_weighting_scheme calc
_refine_ls_wR_factor_gt 0.1190
_refine_ls_wR_factor_ref 0.1265
_reflns_Friedel_coverage 0.000
_reflns_Friedel_fraction_full .
_reflns_Friedel_fraction_max .
_reflns_number_gt 3438
_reflns_number_total 4050
_reflns_threshold_expression 'I > 2\s(I)'
_cod_data_source_file suppl_j_ncrs-2022-0128_suppl.cif
_cod_data_source_block 09
_cod_depositor_comments
;
The following automatic conversions were performed:

data item '_exptl_absorpt_correction_type' value 'MULTI-SCAN' was
changed to 'multi-scan' in accordance with the built-in table derived
from the CIF Core dictionary named 'cif_core.dic' version 2.4.5 last
updated on 2014-11-21.

Automatic conversion script
Id: cif_fix_values 8738 2021-04-28 16:35:53Z antanas 
;
_cod_database_code 8105740
_shelx_space_group_comment
;
The symmetry employed for this shelxl refinement is uniquely defined
by the following loop, which should always be used as a source of
symmetry information in preference to the above space-group names.
They are only intended as comments.
;
_shelx_estimated_absorpt_t_min 0.922
_shelx_estimated_absorpt_t_max 0.974

loop_
_space_group_symop_operation_xyz
'x, y, z'
'-x, -y, -z'

loop_
_atom_site_label
_atom_site_type_symbol
_atom_site_fract_x
_atom_site_fract_y
_atom_site_fract_z
_atom_site_U_iso_or_equiv
_atom_site_adp_type
_atom_site_occupancy
_atom_site_site_symmetry_order
_atom_site_calc_flag
_atom_site_refinement_flags_posn
_atom_site_refinement_flags_adp
_atom_site_refinement_flags_occupancy
_atom_site_disorder_assembly
_atom_site_disorder_group
S1 S 0.59804(5) 0.88454(5) 0.38336(3) 0.05189(14) Uani 1 1 d . . . . .
O1 O 0.33214(13) 0.81543(13) 0.25718(9) 0.0552(3) Uani 1 1 d . . . . .
N1 N 0.79516(16) 0.90703(17) 0.44013(10) 0.0525(3) Uani 1 1 d . . . . .
C1 C 0.66759(17) 0.77412(14) 0.28372(10) 0.0370(3) Uani 1 1 d . . . . .
O1W O 0.97872(15) 0.69772(17) 0.09675(9) 0.0644(3) Uani 1 1 d D . . . .
H1WA H 1.0872(13) 0.697(3) 0.1029(18) 0.097 Uiso 1 1 d D U . . .
H1WB H 0.940(3) 0.715(3) 0.1570(11) 0.097 Uiso 1 1 d D U . . .
O2 O 0.32129(13) 0.68111(15) 0.10675(9) 0.0600(3) Uani 1 1 d . . . . .
N2 N 1.06508(16) 0.82503(16) 0.41048(10) 0.0485(3) Uani 1 1 d D . . . .
H2A H 1.112(2) 0.9001(18) 0.4578(13) 0.073 Uiso 1 1 d D U . . .
H2B H 1.134(2) 0.807(2) 0.3566(12) 0.073 Uiso 1 1 d D U . . .
C2 C 0.89723(17) 0.83194(15) 0.38338(10) 0.0397(3) Uani 1 1 d . . . . .
O2W O 0.70329(18) 0.47303(15) 0.08461(10) 0.0649(3) Uani 1 1 d D . . . .
H2WB H 0.673(3) 0.425(3) 0.0274(12) 0.097 Uiso 1 1 d D U . . .
H2WA H 0.8022(18) 0.523(3) 0.0794(19) 0.097 Uiso 1 1 d D U . . .
N3 N 0.83132(14) 0.75493(13) 0.29389(9) 0.0400(3) Uani 1 1 d . . . . .
C3 C 0.39345(17) 0.73935(16) 0.18786(11) 0.0424(3) Uani 1 1 d . . . . .
N4 N 0.56721(15) 0.71445(14) 0.20178(9) 0.0443(3) Uani 1 1 d D . . . .
H4 H 0.611(2) 0.6488(19) 0.1552(12) 0.067 Uiso 1 1 d D U . . .
C4 C 0.0542(3) 0.1052(2) 0.21862(17) 0.0678(5) Uani 1 1 d . . . . .
H4A H 0.0038 0.0912 0.2852 0.081 Uiso 1 1 calc R U . . .
H4B H 0.1119 0.0145 0.2028 0.081 Uiso 1 1 calc R U . . .
N5 N 0.1874(2) 0.24451(16) 0.22769(12) 0.0599(4) Uani 1 1 d . . . . .
C5 C -0.0901(3) 0.1123(3) 0.1383(2) 0.0965(8) Uani 1 1 d . . . . .
H5A H -0.1675 0.0190 0.1385 0.145 Uiso 1 1 calc R U . . .
H5B H -0.1512 0.1996 0.1541 0.145 Uiso 1 1 calc R U . . .
H5C H -0.0428 0.1227 0.0714 0.145 Uiso 1 1 calc R U . . .
C6 C 0.1031(4) 0.3898(2) 0.2545(2) 0.0887(7) Uani 1 1 d . . . . .
H6A H 0.1910 0.4774 0.2583 0.106 Uiso 1 1 calc R U . . .
H6B H 0.0222 0.4065 0.1988 0.106 Uiso 1 1 calc R U . . .
C7 C 0.0101(5) 0.3870(3) 0.3538(3) 0.1337(14) Uani 1 1 d . . . . .
H7A H -0.0386 0.4827 0.3643 0.201 Uiso 1 1 calc R U . . .
H7B H -0.0797 0.3027 0.3504 0.201 Uiso 1 1 calc R U . . .
H7C H 0.0894 0.3737 0.4100 0.201 Uiso 1 1 calc R U . . .
C8 C 0.3162(3) 0.2108(2) 0.31093(15) 0.0741(5) Uani 1 1 d . . . . .
H8A H 0.3626 0.1152 0.2918 0.089 Uiso 1 1 calc R U . . .
H8B H 0.2566 0.1943 0.3744 0.089 Uiso 1 1 calc R U . . .
C9 C 0.4637(4) 0.3360(4) 0.3313(2) 0.1202(11) Uani 1 1 d . . . . .
H9A H 0.5391 0.3056 0.3849 0.180 Uiso 1 1 calc R U . . .
H9B H 0.5260 0.3514 0.2695 0.180 Uiso 1 1 calc R U . . .
H9C H 0.4198 0.4307 0.3523 0.180 Uiso 1 1 calc R U . . .
C10 C 0.2740(3) 0.2705(2) 0.12662(15) 0.0712(5) Uani 1 1 d . . . . .
H10A H 0.1876 0.2900 0.0748 0.085 Uiso 1 1 calc R U . . .
H10B H 0.3551 0.3629 0.1348 0.085 Uiso 1 1 calc R U . . .
C11 C 0.3675(3) 0.1398(3) 0.08749(18) 0.0923(7) Uani 1 1 d . . . . .
H11A H 0.4181 0.1665 0.0234 0.138 Uiso 1 1 calc R U . . .
H11B H 0.4561 0.1213 0.1371 0.138 Uiso 1 1 calc R U . . .
H11C H 0.2882 0.0482 0.0770 0.138 Uiso 1 1 calc R U . . .

loop_
_atom_site_aniso_label
_atom_site_aniso_U_11
_atom_site_aniso_U_22
_atom_site_aniso_U_33
_atom_site_aniso_U_23
_atom_site_aniso_U_13
_atom_site_aniso_U_12
S1 0.0426(2) 0.0707(3) 0.0422(2) -0.01971(17) 0.00184(14) 0.01285(17)
O1 0.0420(5) 0.0693(7) 0.0546(6) -0.0181(5) 0.0038(5) 0.0132(5)
N1 0.0450(7) 0.0724(8) 0.0391(6) -0.0158(6) -0.0013(5) 0.0082(6)
C1 0.0385(6) 0.0378(6) 0.0345(6) -0.0031(5) 0.0046(5) 0.0042(5)
O1W 0.0424(6) 0.1019(9) 0.0471(6) -0.0133(6) -0.0046(5) 0.0077(6)
O2 0.0404(6) 0.0803(8) 0.0564(7) -0.0254(6) -0.0054(5) 0.0053(5)
N2 0.0429(6) 0.0603(7) 0.0420(7) -0.0049(5) -0.0039(5) 0.0079(5)
C2 0.0431(7) 0.0430(7) 0.0327(6) 0.0005(5) 0.0007(5) 0.0039(5)
O2W 0.0714(8) 0.0644(8) 0.0571(7) -0.0211(6) 0.0097(6) 0.0047(6)
N3 0.0392(6) 0.0427(6) 0.0377(6) -0.0067(4) 0.0011(4) 0.0058(4)
C3 0.0378(7) 0.0452(7) 0.0435(7) -0.0055(5) 0.0024(5) 0.0027(5)
N4 0.0371(6) 0.0520(7) 0.0431(6) -0.0160(5) -0.0003(5) 0.0075(5)
C4 0.0704(11) 0.0517(9) 0.0837(13) 0.0237(9) 0.0115(10) 0.0073(8)
N5 0.0749(9) 0.0473(7) 0.0595(8) 0.0188(6) 0.0082(7) 0.0085(6)
C5 0.0805(15) 0.0862(16) 0.121(2) 0.0298(14) -0.0109(14) -0.0006(12)
C6 0.1226(19) 0.0497(10) 0.0999(17) 0.0242(10) 0.0213(14) 0.0248(11)
C7 0.192(4) 0.0837(17) 0.142(3) 0.0230(17) 0.078(3) 0.060(2)
C8 0.0976(15) 0.0701(11) 0.0547(10) 0.0143(9) -0.0025(10) 0.0076(10)
C9 0.131(3) 0.121(2) 0.098(2) 0.0132(17) -0.0349(18) -0.0265(19)
C10 0.0808(13) 0.0756(12) 0.0565(10) 0.0234(9) 0.0060(9) -0.0031(10)
C11 0.1034(18) 0.1057(17) 0.0675(13) 0.0025(12) 0.0243(12) 0.0033(14)

loop_
_atom_type_symbol
_atom_type_description
_atom_type_scat_dispersion_real
_atom_type_scat_dispersion_imag
_atom_type_scat_source
C C 0.0033 0.0016 'International Tables Vol C Tables 4.2.6.8 and 6.1.1.4'
H H 0.0000 0.0000 'International Tables Vol C Tables 4.2.6.8 and 6.1.1.4'
N N 0.0061 0.0033 'International Tables Vol C Tables 4.2.6.8 and 6.1.1.4'
O O 0.0106 0.0060 'International Tables Vol C Tables 4.2.6.8 and 6.1.1.4'
S S 0.1246 0.1234 'International Tables Vol C Tables 4.2.6.8 and 6.1.1.4'

loop_
_geom_angle_atom_site_label_1
_geom_angle_atom_site_label_2
_geom_angle_atom_site_label_3
_geom_angle
_geom_angle_site_symmetry_1
_geom_angle_site_symmetry_3
N1 S1 C1 91.26(6) . .
C2 N1 S1 108.41(10) . .
N3 C1 N4 122.57(12) . .
N3 C1 S1 112.94(10) . .
N4 C1 S1 124.48(10) . .
H1WA O1W H1WB 108.5(18) . .
C2 N2 H2A 115.2(13) . .
C2 N2 H2B 115.0(13) . .
H2A N2 H2B 114.4(19) . .
N1 C2 N2 122.51(13) . .
N1 C2 N3 119.00(12) . .
N2 C2 N3 118.48(12) . .
H2WB O2W H2WA 109.1(18) . .
C1 N3 C2 108.39(11) . .
O1 C3 O2 128.42(13) . .
O1 C3 N4 116.53(12) . .
O2 C3 N4 115.05(12) . .
C1 N4 C3 123.14(11) . .
C1 N4 H4 119.0(12) . .
C3 N4 H4 117.7(12) . .
N5 C4 C5 115.88(15) . .
N5 C4 H4A 108.3 . .
C5 C4 H4A 108.3 . .
N5 C4 H4B 108.3 . .
C5 C4 H4B 108.3 . .
H4A C4 H4B 107.4 . .
C8 N5 C4 106.25(13) . .
C8 N5 C10 110.65(15) . .
C4 N5 C10 110.95(15) . .
C8 N5 C6 111.65(17) . .
C4 N5 C6 110.26(16) . .
C10 N5 C6 107.14(14) . .
C4 C5 H5A 109.5 . .
C4 C5 H5B 109.5 . .
H5A C5 H5B 109.5 . .
C4 C5 H5C 109.5 . .
H5A C5 H5C 109.5 . .
H5B C5 H5C 109.5 . .
C7 C6 N5 115.30(17) . .
C7 C6 H6A 108.5 . .
N5 C6 H6A 108.5 . .
C7 C6 H6B 108.5 . .
N5 C6 H6B 108.5 . .
H6A C6 H6B 107.5 . .
C6 C7 H7A 109.5 . .
C6 C7 H7B 109.5 . .
H7A C7 H7B 109.5 . .
C6 C7 H7C 109.5 . .
H7A C7 H7C 109.5 . .
H7B C7 H7C 109.5 . .
N5 C8 C9 114.85(18) . .
N5 C8 H8A 108.6 . .
C9 C8 H8A 108.6 . .
N5 C8 H8B 108.6 . .
C9 C8 H8B 108.6 . .
H8A C8 H8B 107.5 . .
C8 C9 H9A 109.5 . .
C8 C9 H9B 109.5 . .
H9A C9 H9B 109.5 . .
C8 C9 H9C 109.5 . .
H9A C9 H9C 109.5 . .
H9B C9 H9C 109.5 . .
C11 C10 N5 115.30(16) . .
C11 C10 H10A 108.4 . .
N5 C10 H10A 108.4 . .
C11 C10 H10B 108.4 . .
N5 C10 H10B 108.4 . .
H10A C10 H10B 107.5 . .
C10 C11 H11A 109.5 . .
C10 C11 H11B 109.5 . .
H11A C11 H11B 109.5 . .
C10 C11 H11C 109.5 . .
H11A C11 H11C 109.5 . .
H11B C11 H11C 109.5 . .

loop_
_geom_bond_atom_site_label_1
_geom_bond_atom_site_label_2
_geom_bond_distance
_geom_bond_site_symmetry_2
S1 N1 1.6771(13) .
S1 C1 1.7226(13) .
O1 C3 1.2390(16) .
N1 C2 1.3145(18) .
C1 N3 1.3139(17) .
C1 N4 1.3547(17) .
O1W H1WA 0.851(9) .
O1W H1WB 0.864(9) .
O2 C3 1.2431(17) .
N2 C2 1.3574(18) .
N2 H2A 0.918(9) .
N2 H2B 0.920(9) .
C2 N3 1.3766(17) .
O2W H2WB 0.854(9) .
O2W H2WA 0.852(9) .
C3 N4 1.4076(17) .
N4 H4 0.918(9) .
C4 N5 1.511(2) .
C4 C5 1.519(3) .
C4 H4A 0.9700 .
C4 H4B 0.9700 .
N5 C8 1.510(2) .
N5 C10 1.513(2) .
N5 C6 1.521(2) .
C5 H5A 0.9600 .
C5 H5B 0.9600 .
C5 H5C 0.9600 .
C6 C7 1.503(4) .
C6 H6A 0.9700 .
C6 H6B 0.9700 .
C7 H7A 0.9600 .
C7 H7B 0.9600 .
C7 H7C 0.9600 .
C8 C9 1.511(3) .
C8 H8A 0.9700 .
C8 H8B 0.9700 .
C9 H9A 0.9600 .
C9 H9B 0.9600 .
C9 H9C 0.9600 .
C10 C11 1.499(3) .
C10 H10A 0.9700 .
C10 H10B 0.9700 .
C11 H11A 0.9600 .
C11 H11B 0.9600 .
C11 H11C 0.9600 .
